data_4061766
loop_
_publ_author_name
'Skinner, M. E. G.'
'Toupance, T.'
'Cowhig, D. A.'
'Tyrrell, B. R.'
'Mountford, P.'

_publ_section_title
;
New Group 4 Organometallic and Imido Compounds of Diamide-Diamine
and Related Dianionic O~2~N~2~-Donor Ligands
;
_journal_issue 23
_journal_name_full Organometallics
_journal_page_first 5586
_journal_page_last 5603
_journal_paper_doi 10.1021/om0506365
_journal_volume 24
_journal_year 2005
_chemical_formula_moiety 'C28 H49 N5 Si2 Ti1'
_chemical_formula_sum 'C28 H49 N5 Si2 Ti'
_chemical_formula_weight 559.8
_space_group_IT_number 57
_symmetry_cell_setting orthorhombic
_symmetry_space_group_name_Hall '-P 2c 2b'
_symmetry_space_group_name_H-M 'P b c m'
_cell_angle_alpha 90
_cell_angle_beta 90
_cell_angle_gamma 90
_cell_formula_units_Z 4
_cell_length_a 9.8632(4)
_cell_length_b 18.413(1)
_cell_length_c 17.507(1)
_cell_measurement_temperature 170
_cell_volume 3179.4(8)
_diffrn_ambient_temperature 170
_exptl_crystal_density_diffrn 1.17
_refine_ls_R_factor_obs 0.0574
_refine_ls_wR_factor_obs 0.0434
_cod_depositor_comments
;
The following automatic conversions were performed:
'_symmetry_cell_setting' value 'Orthorhombic' changed to 'orthorhombic'
according to '/home/saulius/struct/CIF-dictionaries/cif_core.dic'
dictionary named 'cif_core.dic' version 2.4.1 from 2010-06-29.

Automatic conversion script
Id: cif_fix_enum 1527 2010-12-29 10:47:43Z saulius 
;
_cod_original_formula_sum ' C28 H49 N5 Si2 Ti1 '
_cod_database_code 4061766

loop_
_symmetry_equiv_pos_as_xyz
x,y,z
-x,-y,-z
-x,y+1/2,z
x,-y+1/2,-z
x,-y+1/2,z+1/2
-x,y+1/2,-z+1/2
-x,-y,z+1/2
x,y,-z+1/2

loop_
_atom_site_aniso_label
_atom_site_aniso_U_11
_atom_site_aniso_U_22
_atom_site_aniso_U_33
_atom_site_aniso_U_23
_atom_site_aniso_U_13
_atom_site_aniso_U_12
Ti1 0.0167(2) 0.0202(2) 0.0224(2) 0.0000 0.0000 0.0023(1)
N1 0.0202(7) 0.0241(8) 0.0263(8) 0.0000 0.0000 0.0032(6)
N2 0.0291(6) 0.0363(6) 0.0342(7) -0.0121(5) -0.0044(5) 0.0063(5)
N3 0.0218(8) 0.0255(8) 0.043(1) 0.0000 0.0000 0.0030(6)
N4 0.0209(8) 0.0288(8) 0.048(1) 0.0000 0.0000 -0.0006(6)
Si1 0.0349(2) 0.0339(2) 0.0299(2) -0.0031(2) -0.0060(2) -0.0012(2)
C1 0.0168(8) 0.0222(9) 0.039(1) 0.0000 0.0000 -0.0015(7)
C2 0.0300(7) 0.0235(7) 0.0476(9) 0.0038(6) -0.0104(6) -0.0014(5)
C3 0.0327(8) 0.0252(7) 0.073(1) 0.0090(8) -0.0166(8) -0.0004(5)
C4 0.025(1) 0.0202(9) 0.092(2) 0.0000 0.0000 0.0012(8)
C5 0.090(2) 0.0335(8) 0.0345(9) 0.0073(7) -0.0170(9) 0.0067(8)
C6 0.133(3) 0.081(2) 0.043(1) 0.007(1) 0.031(1) -0.003(2)
C7 0.183(4) 0.052(1) 0.082(2) -0.003(1) -0.087(2) 0.014(2)
C8 0.031(2) 0.032(2) 0.083(3) -0.023(2) -0.011(2) 0.011(1)
C81 0.033(2) 0.049(2) 0.049(2) -0.009(2) 0.008(1) 0.016(1)
C9 0.043(1) 0.064(1) 0.065(1) -0.039(1) -0.0089(9) 0.0176(9)
C10 0.024(1) 0.042(2) 0.047(2) 0.007(1) -0.006(1) 0.005(1)
C11 0.024(1) 0.032(1) 0.154(4) 0.0000 0.0000 -0.0008(9)
C12 0.023(1) 0.048(2) 0.146(4) 0.0000 0.0000 -0.006(1)
C13 0.034(1) 0.046(1) 0.132(3) 0.0000 0.0000 -0.015(1)
C14 0.039(1) 0.033(1) 0.175(4) 0.0000 0.0000 -0.004(1)
C15 0.032(1) 0.030(1) 0.092(2) 0.0000 0.0000 -0.0004(9)
C16 0.068(1) 0.072(1) 0.0359(9) 0.0078(9) -0.0013(9) 0.006(1)
C17 0.0298(8) 0.061(1) 0.054(1) -0.0088(8) -0.0062(7) -0.0023(7)
C18 0.074(1) 0.041(1) 0.076(2) -0.0082(9) -0.021(1) -0.0103(9)

loop_
_atom_site_label
_atom_site_fract_x
_atom_site_fract_y
_atom_site_fract_z
_atom_site_U_iso_or_equiv
_atom_site_occupancy
_atom_site_thermal_displace_type
Ti1 0.09519(3) 0.00906(2) 0.7500 0.0198 1.0000 Uani
N1 0.2127(2) -0.06357(9) 0.7500 0.0235 1.0000 Uani
N2 0.1232(1) 0.06711(7) 0.84468(7) 0.0332 1.0000 Uani
N3 -0.0999(2) 0.07658(9) 0.7500 0.0301 1.0000 Uani
N4 -0.0809(2) -0.06669(9) 0.7500 0.0324 1.0000 Uani
Si1 0.26278(4) 0.08050(2) 0.90295(2) 0.0329 1.0000 Uani
C1 0.2732(2) -0.1307(1) 0.7500 0.0261 1.0000 Uani
C2 0.3037(2) -0.16725(7) 0.8197(1) 0.0337 1.0000 Uani
C3 0.3658(2) -0.23559(8) 0.8177(1) 0.0437 1.0000 Uani
C4 0.3972(2) -0.2693(1) 0.750000(7) 0.0460 1.0000 Uani
C5 0.2616(2) -0.1358(1) 0.8956(1) 0.0527 1.0000 Uani
C6 0.1304(3) -0.1740(2) 0.9238(1) 0.0858 1.0000 Uani
C7 0.3708(4) -0.1402(1) 0.9564(2) 0.1057 1.0000 Uani
C8 -0.0627(3) 0.1427(2) 0.79537(1) 0.0485 0.5000 Uani
C81 -0.1251(3) 0.0911(2) 0.8300(2) 0.0433 0.5000 Uani
C9 0.0112(2) 0.1165(1) 0.8664(1) 0.0573 1.0000 Uani
C10 -0.2148(3) 0.0385(2) 0.7146(2) 0.0377 0.5000 Uani
C11 -0.2072(3) -0.0404(1) 0.7500 0.0701 1.0000 Uani
C12 -0.3221(3) -0.0841(2) 0.750000(7) 0.0724 1.0000 Uani
C13 -0.3065(3) -0.1564(2) 0.750000(7) 0.0704 1.0000 Uani
C14 -0.1789(3) -0.1845(2) 0.750000(7) 0.0823 1.0000 Uani
C15 -0.0688(3) -0.1384(1) 0.750000(7) 0.0513 1.0000 Uani
C16 0.2294(2) 0.0450(1) 1.0016(1) 0.0586 1.0000 Uani
C17 0.4202(2) 0.0389(1) 0.8629(1) 0.0482 1.0000 Uani
C18 0.3021(3) 0.1795(1) 0.9132(2) 0.0636 1.0000 Uani
H31 0.3866(2) -0.25958(8) 0.8650(1) 0.0520 1.0000 Uiso
H41 0.4412(2) -0.3159(1) 0.750000(7) 0.0471 1.0000 Uiso
H51 0.2450(2) -0.0852(1) 0.8858(1) 0.0622 1.0000 Uiso
H61 0.1038(3) -0.1534(2) 0.9719(1) 0.1033 1.0000 Uiso
H62 0.1470(3) -0.2251(2) 0.9301(1) 0.1033 1.0000 Uiso
H63 0.0592(3) -0.1670(2) 0.8871(1) 0.1033 1.0000 Uiso
H71 0.3389(4) -0.1193(1) 1.0033(2) 0.1181 1.0000 Uiso
H72 0.3944(4) -0.1902(1) 0.9647(2) 0.1181 1.0000 Uiso
H73 0.4492(4) -0.1140(1) 0.9390(2) 0.1181 1.0000 Uiso
H81 -0.1429(3) 0.1693(2) 0.80876(1) 0.0623 0.5000 Uiso
H82 -0.0032(3) 0.1733(2) 0.75000(1) 0.0623 0.5000 Uiso
H811 -0.1556(3) 0.0473(2) 0.8544(2) 0.0609 0.5000 Uiso
H812 -0.1931(3) 0.1280(2) 0.8353(2) 0.0609 0.5000 Uiso
H91 0.0469(2) 0.1570(1) 0.8945(1) 0.0732 1.0000 Uiso
H92 -0.0522(2) 0.0905(1) 0.8978(1) 0.0732 1.0000 Uiso
H101 -0.2991(3) 0.0618(2) 0.7269(2) 0.0490 0.5000 Uiso
H102 -0.2040(3) 0.0367(2) 0.6602(2) 0.0490 0.5000 Uiso
H121 -0.4103(3) -0.0621(2) 0.750000(7) 0.0751 1.0000 Uiso
H131 -0.3840(3) -0.1879(2) 0.750000(7) 0.0768 1.0000 Uiso
H141 -0.1654(3) -0.2361(2) 0.750000(7) 0.0835 1.0000 Uiso
H151 0.0208(3) -0.1588(1) 0.750000(7) 0.0622 1.0000 Uiso
H161 0.3075(2) 0.0528(1) 1.0333(1) 0.0736 1.0000 Uiso
H162 0.1531(2) 0.0703(1) 1.0229(1) 0.0736 1.0000 Uiso
H163 0.2098(2) -0.0060(1) 0.9991(1) 0.0736 1.0000 Uiso
H171 0.4948(2) 0.0475(1) 0.8970(1) 0.0599 1.0000 Uiso
H172 0.4073(2) -0.0125(1) 0.8569(1) 0.0599 1.0000 Uiso
H173 0.4393(2) 0.0603(1) 0.8141(1) 0.0599 1.0000 Uiso
H181 0.3797(3) 0.1856(1) 0.9457(2) 0.0793 1.0000 Uiso
H182 0.2254(3) 0.2037(1) 0.9354(2) 0.0793 1.0000 Uiso
H183 0.3208(3) 0.2000(1) 0.8639(2) 0.0793 1.0000 Uiso

loop_
_geom_bond_atom_site_label_1
_geom_bond_site_symmetry_1
_geom_bond_atom_site_label_2
_geom_bond_site_symmetry_2
_geom_bond_distance
_geom_bond_publ_flag
Ti1 . N1 . 1.769(2) yes
Ti1 . N2 . 1.992(1) yes
Ti1 . N3 . 2.291(2) yes
Ti1 . N4 . 2.227(2) yes
N1 . C1 . 1.373(2) yes
N2 . Si1 . 1.731(1) yes
N2 . C9 . 1.481(2) yes
N3 . C8 . 1.499(3) yes
N3 . C81 . 1.448(4) yes
N3 . C10 . 1.469(3) yes
N4 . C11 . 1.337(3) yes
N4 . C15 . 1.325(3) yes
Si1 . C16 . 1.876(2) yes
Si1 . C17 . 1.868(2) yes
Si1 . C18 . 1.872(2) yes
C1 . C2 . 1.425(2) yes
C2 . C3 . 1.400(2) yes
C2 . C5 . 1.508(3) yes
C3 . C4 . 1.374(2) yes
C5 . C6 . 1.554(4) yes
C5 . C7 . 1.517(3) yes
C8 . C9 . 1.520(3) yes
C81 . C9 . 1.559(4) yes
C10 . C11 . 1.580(4) yes
C11 . C12 . 1.391(4) yes
C12 . C13 . 1.340(5) yes
C13 . C14 . 1.361(5) yes
C14 . C15 . 1.379(4) yes
